data_7210958
loop_
_publ_author_name
'Yuan, Shuai'
'Wang, Hua'
'Wang, Deng-Xu'
'Lu, Hai-Feng'
'Feng, Sheng-Yu'
'Sun, Di'

_publ_section_title
;
 Reactant ratio-modulated six new copper(i)--iodide coordination complexes
 based on diverse [CumIm] aggregates and biimidazole linkers: syntheses,
 structures and temperature-dependent luminescence properties
;
_journal_issue 38
_journal_name_full CrystEngComm
_journal_page_first 7792
_journal_paper_doi 10.1039/c3ce41021h
_journal_volume 15
_journal_year 2013
_chemical_formula_sum 'C12 H10 Cu4 I4 N4'
_chemical_formula_weight 972.00
_chemical_name_systematic
; 
 ? 
;
_space_group_IT_number 15
_symmetry_cell_setting monoclinic
_symmetry_space_group_name_Hall '-C 2yc'
_symmetry_space_group_name_H-M 'C 1 2/c 1'
_atom_sites_solution_hydrogens geom
_atom_sites_solution_primary direct
_atom_sites_solution_secondary difmap
_audit_creation_method SHELXL-97
_cell_angle_alpha 90.00
_cell_angle_beta 115.413(5)
_cell_angle_gamma 90.00
_cell_formula_units_Z 8
_cell_length_a 43.528(14)
_cell_length_b 4.1804(13)
_cell_length_c 24.057(7)
_cell_measurement_temperature 298(2)
_cell_volume 3954(2)
_computing_structure_refinement 'SHELXL-97 (Sheldrick, 1997)'
_computing_structure_solution 'SHELXS-97 (Sheldrick, 1990)'
_diffrn_ambient_temperature 298(2)
_diffrn_measured_fraction_theta_full 0.995
_diffrn_measured_fraction_theta_max 0.995
_diffrn_radiation_monochromator graphite
_diffrn_radiation_source 'fine-focus sealed tube'
_diffrn_radiation_type MoK\a
_diffrn_radiation_wavelength 0.71073
_diffrn_reflns_av_R_equivalents 0.0420
_diffrn_reflns_av_sigmaI/netI 0.0512
_diffrn_reflns_limit_h_max 50
_diffrn_reflns_limit_h_min -49
_diffrn_reflns_limit_k_max 4
_diffrn_reflns_limit_k_min -4
_diffrn_reflns_limit_l_max 28
_diffrn_reflns_limit_l_min -26
_diffrn_reflns_number 9159
_diffrn_reflns_theta_full 25.00
_diffrn_reflns_theta_max 25.00
_diffrn_reflns_theta_min 1.71
_exptl_absorpt_coefficient_mu 10.494
_exptl_absorpt_correction_T_max 0.4873
_exptl_absorpt_correction_T_min 0.3021
_exptl_absorpt_correction_type multi-scan
_exptl_absorpt_process_details sadabs
_exptl_crystal_density_diffrn 3.266
_exptl_crystal_density_method 'not measured'
_exptl_crystal_F_000 3504
_exptl_crystal_size_max 0.15
_exptl_crystal_size_mid 0.10
_exptl_crystal_size_min 0.08
_refine_diff_density_max 1.625
_refine_diff_density_min -1.462
_refine_diff_density_rms 0.189
_refine_ls_extinction_method none
_refine_ls_goodness_of_fit_ref 1.016
_refine_ls_hydrogen_treatment constr
_refine_ls_matrix_type full
_refine_ls_number_parameters 217
_refine_ls_number_reflns 3435
_refine_ls_number_restraints 0
_refine_ls_restrained_S_all 1.016
_refine_ls_R_factor_all 0.0609
_refine_ls_R_factor_gt 0.0381
_refine_ls_shift/su_max 0.002
_refine_ls_shift/su_mean 0.000
_refine_ls_structure_factor_coef Fsqd
_refine_ls_weighting_details 'calc w=1/[\s^2^(Fo^2^)+(0.0369P)^2^+5.5977P] where P=(Fo^2^+2Fc^2^)/3'
_refine_ls_weighting_scheme calc
_refine_ls_wR_factor_gt 0.0799
_refine_ls_wR_factor_ref 0.0898
_reflns_number_gt 2491
_reflns_number_total 3435
_reflns_threshold_expression >2sigma(I)
_cod_data_source_file c3ce41021h.txt
_cod_data_source_block p6
_cod_original_sg_symbol_H-M c2/c
_cod_database_code 7210958

loop_
_symmetry_equiv_pos_as_xyz
'x, y, z'
'-x, y, -z+1/2'
'x+1/2, y+1/2, z'
'-x+1/2, y+1/2, -z+1/2'
'-x, -y, -z'
'x, -y, z-1/2'
'-x+1/2, -y+1/2, -z'
'x+1/2, -y+1/2, z-1/2'

loop_
_atom_site_label
_atom_site_type_symbol
_atom_site_fract_x
_atom_site_fract_y
_atom_site_fract_z
_atom_site_U_iso_or_equiv
_atom_site_adp_type
_atom_site_occupancy
_atom_site_symmetry_multiplicity
_atom_site_calc_flag
_atom_site_refinement_flags
Cu1 Cu 0.65071(4) 0.9569(3) 0.30506(6) 0.0599(4) Uani 1 1 d .
Cu2 Cu 0.46293(3) 0.0760(3) 0.31256(6) 0.0545(4) Uani 1 1 d .
Cu3 Cu 0.54340(3) 0.5360(3) 0.27175(6) 0.0501(4) Uani 1 1 d .
Cu4 Cu 0.70032(3) 1.4030(3) 0.36224(6) 0.0474(3) Uani 1 1 d .
I1 I 0.508631(15) 0.55972(14) 0.34103(3) 0.03190(17) Uani 1 1 d .
I2 I 0.653992(16) 1.45354(13) 0.24150(3) 0.03318(17) Uani 1 1 d .
I3 I 0.584361(15) 1.02853(13) 0.30027(3) 0.03374(17) Uani 1 1 d .
I4 I 0.691333(18) 0.90408(14) 0.42104(3) 0.04093(19) Uani 1 1 d .
C1 C 0.4213(2) -0.046(2) 0.3817(4) 0.035(2) Uani 1 1 d .
H1 H 0.4041 -0.1432 0.3478 0.042 Uiso 1 1 calc R
C2 C 0.4672(3) 0.195(3) 0.4402(4) 0.047(3) Uani 1 1 d .
H2 H 0.4881 0.2981 0.4537 0.057 Uiso 1 1 calc R
C3 C 0.4510(2) 0.135(3) 0.4751(4) 0.047(3) Uani 1 1 d .
H3 H 0.4582 0.1887 0.5163 0.057 Uiso 1 1 calc R
C4 C 0.3953(2) -0.133(2) 0.4545(4) 0.033(2) Uani 1 1 d .
C5 C 0.4049(3) -0.288(2) 0.5107(4) 0.044(3) Uani 1 1 d .
H5 H 0.4277 -0.3130 0.5373 0.053 Uiso 1 1 calc R
C6 C 0.3801(3) -0.403(2) 0.5265(4) 0.049(3) Uani 1 1 d .
H6 H 0.3864 -0.5049 0.5642 0.059 Uiso 1 1 calc R
C7 C 0.3455(3) -0.370(2) 0.4864(4) 0.047(3) Uani 1 1 d .
H7 H 0.3289 -0.4557 0.4966 0.056 Uiso 1 1 calc R
C8 C 0.3364(2) -0.206(2) 0.4312(4) 0.029(2) Uani 1 1 d .
C9 C 0.3612(2) -0.0913(19) 0.4152(4) 0.031(2) Uani 1 1 d .
H9 H 0.3551 0.0145 0.3779 0.038 Uiso 1 1 calc R
C10 C 0.2746(3) -0.196(2) 0.4040(4) 0.045(3) Uani 1 1 d .
H10 H 0.2761 -0.2944 0.4398 0.054 Uiso 1 1 calc R
C11 C 0.2889(3) -0.002(3) 0.3354(5) 0.057(3) Uani 1 1 d .
H11 H 0.3009 0.0626 0.3134 0.068 Uiso 1 1 calc R
C12 C 0.2550(3) 0.024(2) 0.3178(4) 0.049(3) Uani 1 1 d .
H12 H 0.2397 0.1157 0.2810 0.059 Uiso 1 1 calc R
N1 N 0.4484(2) 0.0836(18) 0.3807(3) 0.0367(19) Uani 1 1 d .
N2 N 0.42105(18) -0.0237(17) 0.4377(3) 0.0348(18) Uani 1 1 d .
N3 N 0.30188(19) -0.1442(17) 0.3930(3) 0.0346(18) Uani 1 1 d .
N4 N 0.24614(19) -0.1019(18) 0.3615(3) 0.0384(19) Uani 1 1 d .

loop_
_atom_site_aniso_label
_atom_site_aniso_U_11
_atom_site_aniso_U_22
_atom_site_aniso_U_33
_atom_site_aniso_U_23
_atom_site_aniso_U_13
_atom_site_aniso_U_12
Cu1 0.0883(12) 0.0382(8) 0.0465(8) -0.0021(6) 0.0225(8) -0.0091(7)
Cu2 0.0506(9) 0.0751(10) 0.0420(8) -0.0002(6) 0.0238(7) -0.0116(7)
Cu3 0.0464(8) 0.0447(8) 0.0571(8) -0.0058(6) 0.0203(7) -0.0030(6)
Cu4 0.0422(8) 0.0518(8) 0.0565(8) -0.0017(6) 0.0293(7) -0.0042(6)
I1 0.0304(3) 0.0310(3) 0.0334(3) -0.0003(2) 0.0128(3) -0.0003(3)
I2 0.0406(4) 0.0256(3) 0.0323(3) 0.0007(2) 0.0147(3) 0.0013(3)
I3 0.0287(3) 0.0288(3) 0.0413(4) 0.0002(3) 0.0127(3) -0.0005(2)
I4 0.0634(5) 0.0291(4) 0.0342(4) 0.0008(3) 0.0246(3) 0.0000(3)
C1 0.027(5) 0.040(6) 0.037(5) 0.000(4) 0.011(4) 0.009(4)
C2 0.034(6) 0.070(7) 0.034(6) -0.019(5) 0.010(5) -0.014(5)
C3 0.023(5) 0.089(8) 0.029(5) -0.021(5) 0.009(4) -0.012(5)
C4 0.026(5) 0.051(6) 0.028(5) 0.005(4) 0.016(4) 0.004(4)
C5 0.038(6) 0.063(7) 0.035(6) 0.002(5) 0.020(5) 0.013(5)
C6 0.054(7) 0.068(8) 0.033(6) 0.011(5) 0.026(5) 0.022(6)
C7 0.048(7) 0.059(7) 0.041(6) 0.014(5) 0.027(5) 0.003(5)
C8 0.038(6) 0.028(5) 0.029(5) 0.004(4) 0.023(4) 0.002(4)
C9 0.032(5) 0.031(5) 0.025(5) 0.004(4) 0.006(4) 0.007(4)
C10 0.041(7) 0.060(7) 0.040(6) 0.005(5) 0.024(5) 0.003(5)
C11 0.033(6) 0.090(9) 0.049(7) 0.029(6) 0.020(5) 0.008(6)
C12 0.043(7) 0.073(8) 0.038(6) 0.017(5) 0.023(5) -0.003(6)
N1 0.035(5) 0.047(5) 0.031(4) 0.003(3) 0.016(4) 0.000(4)
N2 0.025(4) 0.050(5) 0.031(4) -0.005(3) 0.014(4) 0.000(4)
N3 0.026(4) 0.042(5) 0.037(5) 0.003(4) 0.014(4) 0.002(4)
N4 0.031(5) 0.043(5) 0.046(5) 0.001(4) 0.021(4) -0.002(4)

loop_
_atom_type_symbol
_atom_type_description
_atom_type_scat_dispersion_real
_atom_type_scat_dispersion_imag
_atom_type_scat_source
C C 0.0033 0.0016 'International Tables Vol C Tables 4.2.6.8 and 6.1.1.4'
H H 0.0000 0.0000 'International Tables Vol C Tables 4.2.6.8 and 6.1.1.4'
Cu Cu 0.3201 1.2651 'International Tables Vol C Tables 4.2.6.8 and 6.1.1.4'
I I -0.4742 1.8119 'International Tables Vol C Tables 4.2.6.8 and 6.1.1.4'
N N 0.0061 0.0033 'International Tables Vol C Tables 4.2.6.8 and 6.1.1.4'

loop_
_geom_angle_atom_site_label_1
_geom_angle_atom_site_label_2
_geom_angle_atom_site_label_3
_geom_angle
_geom_angle_site_symmetry_1
_geom_angle_site_symmetry_3
I4 Cu1 I2 120.86(6) . .
I4 Cu1 I2 111.94(6) . 1_545
I2 Cu1 I2 105.29(6) . 1_545
I4 Cu1 Cu4 59.37(4) . .
I2 Cu1 Cu4 61.57(4) . .
I2 Cu1 Cu4 127.38(7) 1_545 .
I4 Cu1 I3 105.26(5) . .
I2 Cu1 I3 101.60(5) . .
I2 Cu1 I3 111.42(5) 1_545 .
Cu4 Cu1 I3 121.01(6) . .
N1 Cu2 I3 117.9(2) . 2_645
N1 Cu2 I1 103.7(2) . .
I3 Cu2 I1 118.94(5) 2_645 .
N1 Cu2 Cu3 129.4(2) . 2_655
I3 Cu2 Cu3 59.84(4) 2_645 2_655
I1 Cu2 Cu3 59.32(4) . 2_655
N1 Cu2 I1 104.6(2) . 1_545
I3 Cu2 I1 110.70(5) 2_645 1_545
I1 Cu2 I1 98.35(5) . 1_545
Cu3 Cu2 I1 123.94(6) 2_655 1_545
N1 Cu2 Cu3 127.2(2) . 2_645
I3 Cu2 Cu3 55.41(4) 2_645 2_645
I1 Cu2 Cu3 125.66(6) . 2_645
Cu3 Cu2 Cu3 94.48(6) 2_655 2_645
I1 Cu2 Cu3 55.34(4) 1_545 2_645
I3 Cu3 I3 104.71(6) . 1_545
I3 Cu3 I1 114.84(5) . 2_655
I3 Cu3 I1 118.04(5) 1_545 2_655
I3 Cu3 I1 108.05(5) . .
I3 Cu3 I1 111.21(5) 1_545 .
I1 Cu3 I1 99.76(5) 2_655 .
I3 Cu3 Cu2 126.25(6) . 2_655
I3 Cu3 Cu2 58.13(4) 1_545 2_655
I1 Cu3 Cu2 60.13(4) 2_655 2_655
I1 Cu3 Cu2 125.70(6) . 2_655
I3 Cu3 Cu2 55.48(4) . 2_665
I3 Cu3 Cu2 129.59(6) 1_545 2_665
I1 Cu3 Cu2 59.42(4) 2_655 2_665
I1 Cu3 Cu2 118.90(5) . 2_665
Cu2 Cu3 Cu2 94.48(6) 2_655 2_665
N4 Cu4 I4 111.9(2) 3_565 .
N4 Cu4 I4 112.9(2) 3_565 1_565
I4 Cu4 I4 104.40(5) . 1_565
N4 Cu4 Cu1 124.3(2) 3_565 .
I4 Cu4 Cu1 57.64(4) . .
I4 Cu4 Cu1 122.82(6) 1_565 .
N4 Cu4 I2 105.9(2) 3_565 .
I4 Cu4 I2 114.67(5) . .
I4 Cu4 I2 107.14(5) 1_565 .
Cu1 Cu4 I2 57.11(4) . .
Cu3 I1 Cu3 80.09(5) 2_655 .
Cu3 I1 Cu2 60.55(4) 2_655 .
Cu3 I1 Cu2 111.28(5) . .
Cu3 I1 Cu2 65.24(4) 2_655 1_565
Cu3 I1 Cu2 113.85(4) . 1_565
Cu2 I1 Cu2 98.35(5) . 1_565
Cu1 I2 Cu1 105.29(6) . 1_565
Cu1 I2 Cu4 61.32(4) . .
Cu1 I2 Cu4 69.27(4) 1_565 .
Cu3 I3 Cu2 69.11(5) . 2_665
Cu3 I3 Cu3 104.71(6) . 1_565
Cu2 I3 Cu3 62.03(4) 2_665 1_565
Cu3 I3 Cu1 119.46(5) . .
Cu2 I3 Cu1 112.42(5) 2_665 .
Cu3 I3 Cu1 130.32(5) 1_565 .
Cu1 I4 Cu4 63.00(4) . .
Cu1 I4 Cu4 71.43(5) . 1_545
Cu4 I4 Cu4 104.40(5) . 1_545
N1 C1 N2 112.4(8) . .
C3 C2 N1 110.5(9) . .
C2 C3 N2 106.5(8) . .
C9 C4 C5 120.6(9) . .
C9 C4 N2 120.5(8) . .
C5 C4 N2 118.8(8) . .
C6 C5 C4 119.2(9) . .
C5 C6 C7 120.7(9) . .
C8 C7 C6 119.3(9) . .
C9 C8 C7 119.9(8) . .
C9 C8 N3 119.8(7) . .
C7 C8 N3 120.2(8) . .
C8 C9 C4 120.1(8) . .
N4 C10 N3 115.3(9) . .
C12 C11 N3 105.7(9) . .
C11 C12 N4 110.8(9) . .
C1 N1 C2 104.9(8) . .
C1 N1 Cu2 128.0(6) . .
C2 N1 Cu2 126.8(6) . .
C1 N2 C3 105.8(8) . .
C1 N2 C4 127.2(8) . .
C3 N2 C4 127.0(8) . .
C10 N3 C11 104.5(8) . .
C10 N3 C8 128.9(8) . .
C11 N3 C8 126.5(8) . .
C10 N4 C12 103.7(8) . .
C10 N4 Cu4 128.4(7) . 3_435
C12 N4 Cu4 127.7(7) . 3_435

loop_
_geom_bond_atom_site_label_1
_geom_bond_atom_site_label_2
_geom_bond_distance
_geom_bond_site_symmetry_2
Cu1 I4 2.5935(16) .
Cu1 I2 2.6183(15) .
Cu1 I2 2.6408(15) 1_545
Cu1 Cu4 2.7358(19) .
Cu1 I3 2.856(2) .
Cu2 N1 1.994(7) .
Cu2 I3 2.6170(15) 2_645
Cu2 I1 2.7103(16) .
Cu2 Cu3 2.7218(19) 2_655
Cu2 I1 2.8134(17) 1_545
Cu2 Cu3 2.968(2) 2_645
Cu3 I3 2.6150(15) .
Cu3 I3 2.6646(15) 1_545
Cu3 I1 2.6882(15) 2_655
Cu3 I1 2.6913(16) .
Cu3 Cu2 2.7218(19) 2_655
Cu3 Cu2 2.968(2) 2_665
Cu4 N4 2.002(8) 3_565
Cu4 I4 2.6420(15) .
Cu4 I4 2.6488(15) 1_565
Cu4 I2 2.7423(15) .
I1 Cu3 2.6882(15) 2_655
I1 Cu2 2.8134(17) 1_565
I2 Cu1 2.6408(15) 1_565
I3 Cu2 2.6170(15) 2_665
I3 Cu3 2.6646(15) 1_565
I4 Cu4 2.6488(15) 1_545
C1 N1 1.310(11) .
C1 N2 1.352(11) .
C2 C3 1.331(13) .
C2 N1 1.389(11) .
C3 N2 1.394(11) .
C4 C9 1.385(12) .
C4 C5 1.392(12) .
C4 N2 1.423(11) .
C5 C6 1.374(13) .
C6 C7 1.404(14) .
C7 C8 1.390(11) .
C8 C9 1.382(12) .
C8 N3 1.407(11) .
C10 N4 1.283(11) .
C10 N3 1.341(11) .
C11 C12 1.353(14) .
C11 N3 1.387(11) .
C12 N4 1.372(11) .
N4 Cu4 2.002(8) 3_435
